data_4036733
loop_
_publ_author_name
'Nebe, Marco M.'
'Kucukdisli, Murat'
'Opatz, Till'

_publ_section_title
;
 3,4-Dihydro-2H-pyrrole-2-carbonitriles: Useful Intermediates in the
 Synthesis of Fused Pyrroles and 2,2'-Bipyrroles.
;
_journal_issue 10
_journal_name_full 'The Journal of organic chemistry'
_journal_page_first 4112
_journal_page_last 4121
_journal_paper_doi 10.1021/acs.joc.6b00393
_journal_volume 81
_journal_year 2016
_chemical_formula_moiety 'C34 H26 N4'
_chemical_formula_sum 'C34 H26 N4'
_chemical_formula_weight 490.59
_space_group_crystal_system orthorhombic
_space_group_IT_number 61
_space_group_name_Hall '-P 2ac 2ab'
_space_group_name_H-M_alt 'P b c a'
_atom_sites_solution_hydrogens geom
_audit_creation_method SHELXL-2014/7
_cell_angle_alpha 90
_cell_angle_beta 90
_cell_angle_gamma 90
_cell_formula_units_Z 8
_cell_length_a 11.6051(5)
_cell_length_b 22.0708(10)
_cell_length_c 21.4258(12)
_cell_measurement_reflns_used 8595
_cell_measurement_temperature 193(2)
_cell_measurement_theta_max 28.41
_cell_measurement_theta_min 2.65
_cell_volume 5487.9(5)
_computing_cell_refinement 'STOE X-AREA'
_computing_data_collection 'STOE X-AREA'
_computing_data_reduction 'STOE X-RED'
_computing_structure_refinement 'SHELXL-2014/7 (Sheldrick, 2014)'
_computing_structure_solution SIR-2004
_diffrn_ambient_temperature 193(2)
_diffrn_detector 'image plate (34 cm diameter)'
_diffrn_detector_area_resol_mean 6.67
_diffrn_detector_type STOE
_diffrn_measured_fraction_theta_full 0.999
_diffrn_measured_fraction_theta_max 0.996
_diffrn_measurement_details
; 88 frames, detector distance = 70 mm

;
_diffrn_measurement_device '2-circle goniometer'
_diffrn_measurement_device_type 'STOE IPDS 2T'
_diffrn_measurement_method 'rotation method'
_diffrn_radiation_type MoK\a
_diffrn_radiation_wavelength 0.71073
_diffrn_reflns_av_R_equivalents 0.0520
_diffrn_reflns_av_unetI/netI 0.0772
_diffrn_reflns_Laue_measured_fraction_full 0.999
_diffrn_reflns_Laue_measured_fraction_max 0.996
_diffrn_reflns_limit_h_max 13
_diffrn_reflns_limit_h_min -15
_diffrn_reflns_limit_k_max 29
_diffrn_reflns_limit_k_min -24
_diffrn_reflns_limit_l_max 28
_diffrn_reflns_limit_l_min -25
_diffrn_reflns_number 19410
_diffrn_reflns_point_group_measured_fraction_full 0.999
_diffrn_reflns_point_group_measured_fraction_max 0.996
_diffrn_reflns_theta_full 25.242
_diffrn_reflns_theta_max 28.266
_diffrn_reflns_theta_min 2.650
_diffrn_source 'sealed X-ray tube, 12 x 0.4 mm long-fine focus'
_exptl_absorpt_coefficient_mu 0.071
_exptl_absorpt_correction_type none
_exptl_crystal_colour colourless
_exptl_crystal_density_diffrn 1.188
_exptl_crystal_description plate
_exptl_crystal_F_000 2064
_exptl_crystal_size_max 0.240
_exptl_crystal_size_mid 0.220
_exptl_crystal_size_min 0.047
_refine_diff_density_max 0.188
_refine_diff_density_min -0.210
_refine_diff_density_rms 0.044
_refine_ls_extinction_method none
_refine_ls_goodness_of_fit_ref 0.905
_refine_ls_hydrogen_treatment constr
_refine_ls_matrix_type full
_refine_ls_number_parameters 343
_refine_ls_number_reflns 6780
_refine_ls_number_restraints 0
_refine_ls_restrained_S_all 0.905
_refine_ls_R_factor_all 0.1126
_refine_ls_R_factor_gt 0.0462
_refine_ls_shift/su_max 0.000
_refine_ls_shift/su_mean 0.000
_refine_ls_structure_factor_coef Fsqd
_refine_ls_weighting_details 'w=1/[\s^2^(Fo^2^)+(0.0472P)^2^] where P=(Fo^2^+2Fc^2^)/3'
_refine_ls_weighting_scheme calc
_refine_ls_wR_factor_gt 0.0927
_refine_ls_wR_factor_ref 0.1157
_reflns_Friedel_coverage 0.000
_reflns_number_gt 3439
_reflns_number_total 6780
_reflns_threshold_expression 'I > 2\s(I)'
_cod_data_source_file jo6b00393_si_002.cif
_cod_data_source_block mkd630
_cod_database_code 4036733
_shelx_shelxl_version_number 2014/7
_shelx_space_group_comment
;

The symmetry employed for this shelxl refinement is uniquely defined

by the following loop, which should always be used as a source of

symmetry information in preference to the above space-group names.

They are only intended as comments.

;
_shelx_estimated_absorpt_t_min 0.983
_shelx_estimated_absorpt_t_max 0.997

loop_
_space_group_symop_operation_xyz
'x, y, z'
'-x+1/2, -y, z+1/2'
'x+1/2, -y+1/2, -z'
'-x, y+1/2, -z+1/2'
'-x, -y, -z'
'x-1/2, y, -z-1/2'
'-x-1/2, y-1/2, z'
'x, -y-1/2, z-1/2'

loop_
_atom_site_label
_atom_site_type_symbol
_atom_site_fract_x
_atom_site_fract_y
_atom_site_fract_z
_atom_site_U_iso_or_equiv
_atom_site_adp_type
_atom_site_occupancy
_atom_site_site_symmetry_order
_atom_site_calc_flag
_atom_site_refinement_flags_posn
_atom_site_refinement_flags_adp
N1 N 0.30887(13) 0.08776(6) 0.18562(6) 0.0269(3) Uani 1 1 d . .
C2 C 0.36262(15) 0.05590(7) 0.14449(8) 0.0273(4) Uani 1 1 d . .
C3 C 0.47983(16) 0.03367(8) 0.16318(8) 0.0304(4) Uani 1 1 d . .
H3A H 0.5410 0.0548 0.1394 0.036 Uiso 1 1 calc R U
H3B H 0.4870 -0.0105 0.1563 0.036 Uiso 1 1 calc R U
C4 C 0.48691(15) 0.04912(7) 0.23317(8) 0.0266(4) Uani 1 1 d . .
H4 H 0.5613 0.0703 0.2419 0.032 Uiso 1 1 calc R U
C5 C 0.38440(15) 0.09518(7) 0.24014(7) 0.0247(4) Uani 1 1 d . .
C6 C 0.31064(17) 0.04342(8) 0.08313(8) 0.0313(4) Uani 1 1 d . .
C7 C 0.21346(19) 0.07529(10) 0.06354(9) 0.0447(5) Uani 1 1 d . .
H7 H 0.1816 0.1059 0.0895 0.054 Uiso 1 1 calc R U
C8 C 0.1633(2) 0.06265(11) 0.00670(10) 0.0570(7) Uani 1 1 d . .
H8 H 0.0973 0.0848 -0.0063 0.068 Uiso 1 1 calc R U
C9 C 0.2082(2) 0.01806(11) -0.03153(10) 0.0542(6) Uani 1 1 d . .
H9 H 0.1729 0.0094 -0.0705 0.065 Uiso 1 1 calc R U
C10 C 0.3037(2) -0.01353(10) -0.01295(9) 0.0512(6) Uani 1 1 d . .
H10 H 0.3344 -0.0444 -0.0390 0.061 Uiso 1 1 calc R U
C11 C 0.3561(2) -0.00069(9) 0.04386(9) 0.0434(5) Uani 1 1 d . .
H11 H 0.4233 -0.0222 0.0560 0.052 Uiso 1 1 calc R U
C12 C 0.47673(16) -0.00576(8) 0.27474(8) 0.0293(4) Uani 1 1 d . .
C13 C 0.38818(17) -0.04761(8) 0.26673(9) 0.0372(4) Uani 1 1 d . .
H13 H 0.3331 -0.0418 0.2345 0.045 Uiso 1 1 calc R U
C14 C 0.3797(2) -0.09766(9) 0.30535(10) 0.0444(5) Uani 1 1 d . .
H14 H 0.3190 -0.1260 0.2995 0.053 Uiso 1 1 calc R U
C15 C 0.4588(2) -0.10657(9) 0.35213(10) 0.0479(6) Uani 1 1 d . .
H15 H 0.4529 -0.1410 0.3785 0.058 Uiso 1 1 calc R U
C16 C 0.5465(2) -0.06552(10) 0.36072(10) 0.0513(6) Uani 1 1 d . .
H16 H 0.6012 -0.0716 0.3931 0.062 Uiso 1 1 calc R U
C17 C 0.55539(18) -0.01519(9) 0.32204(9) 0.0403(5) Uani 1 1 d . .
H17 H 0.6162 0.0130 0.3282 0.048 Uiso 1 1 calc R U
C18 C 0.31596(15) 0.08617(8) 0.29772(8) 0.0277(4) Uani 1 1 d . .
N19 N 0.26315(15) 0.08145(8) 0.34250(7) 0.0396(4) Uani 1 1 d . .
C20 C 0.42746(15) 0.16331(7) 0.24099(7) 0.0244(3) Uani 1 1 d . .
N21 N 0.49793(13) 0.17195(6) 0.18503(6) 0.0267(3) Uani 1 1 d . .
C22 C 0.44331(16) 0.20651(8) 0.14720(8) 0.0284(4) Uani 1 1 d . .
C23 C 0.33161(17) 0.23217(9) 0.17077(8) 0.0348(4) Uani 1 1 d . .
H23A H 0.2656 0.2165 0.1463 0.042 Uiso 1 1 calc R U
H23B H 0.3318 0.2770 0.1686 0.042 Uiso 1 1 calc R U
C24 C 0.32581(16) 0.21026(7) 0.23905(8) 0.0284(4) Uani 1 1 d . .
H24 H 0.2514 0.1883 0.2457 0.034 Uiso 1 1 calc R U
C25 C 0.48882(17) 0.21775(8) 0.08367(8) 0.0306(4) Uani 1 1 d . .
C26 C 0.57677(18) 0.18138(9) 0.06035(8) 0.0367(4) Uani 1 1 d . .
H26 H 0.6072 0.1495 0.0851 0.044 Uiso 1 1 calc R U
C27 C 0.6199(2) 0.19172(11) 0.00106(9) 0.0482(5) Uani 1 1 d . .
H27 H 0.6798 0.1668 -0.0148 0.058 Uiso 1 1 calc R U
C28 C 0.5764(2) 0.23801(11) -0.03519(9) 0.0512(6) Uani 1 1 d . .
H28 H 0.6067 0.2451 -0.0757 0.061 Uiso 1 1 calc R U
C29 C 0.4891(2) 0.27380(10) -0.01262(9) 0.0480(6) Uani 1 1 d . .
H29 H 0.4594 0.3057 -0.0376 0.058 Uiso 1 1 calc R U
C30 C 0.44393(18) 0.26375(9) 0.04630(9) 0.0393(5) Uani 1 1 d . .
H30 H 0.3824 0.2882 0.0612 0.047 Uiso 1 1 calc R U
C31 C 0.33764(16) 0.25924(8) 0.28811(8) 0.0297(4) Uani 1 1 d . .
C32 C 0.41782(19) 0.30563(8) 0.28258(10) 0.0422(5) Uani 1 1 d . .
H32 H 0.4634 0.3088 0.2459 0.051 Uiso 1 1 calc R U
C33 C 0.4317(2) 0.34732(10) 0.33023(11) 0.0518(6) Uani 1 1 d . .
H33 H 0.4865 0.3790 0.3259 0.062 Uiso 1 1 calc R U
C34 C 0.3665(2) 0.34324(10) 0.38382(10) 0.0500(6) Uani 1 1 d . .
H34 H 0.3769 0.3718 0.4165 0.060 Uiso 1 1 calc R U
C35 C 0.28626(19) 0.29756(9) 0.38976(9) 0.0428(5) Uani 1 1 d . .
H35 H 0.2407 0.2947 0.4265 0.051 Uiso 1 1 calc R U
C36 C 0.27224(17) 0.25580(9) 0.34206(8) 0.0344(4) Uani 1 1 d . .
H36 H 0.2170 0.2243 0.3464 0.041 Uiso 1 1 calc R U
C37 C 0.50144(16) 0.16991(7) 0.29670(8) 0.0271(4) Uani 1 1 d . .
N38 N 0.55797(15) 0.17328(7) 0.34023(7) 0.0395(4) Uani 1 1 d . .

loop_
_atom_site_aniso_label
_atom_site_aniso_U_11
_atom_site_aniso_U_22
_atom_site_aniso_U_33
_atom_site_aniso_U_23
_atom_site_aniso_U_13
_atom_site_aniso_U_12
N1 0.0286(8) 0.0284(7) 0.0237(7) -0.0004(6) 0.0004(6) -0.0016(6)
C2 0.0297(10) 0.0247(8) 0.0276(8) 0.0004(7) 0.0049(8) -0.0011(7)
C3 0.0332(10) 0.0289(9) 0.0290(8) 0.0020(7) 0.0048(8) 0.0030(7)
C4 0.0248(9) 0.0274(8) 0.0276(8) 0.0020(7) 0.0017(7) 0.0009(7)
C5 0.0254(9) 0.0264(8) 0.0223(8) 0.0023(7) 0.0011(7) 0.0006(7)
C6 0.0360(11) 0.0332(9) 0.0245(8) -0.0023(7) 0.0022(8) -0.0022(8)
C7 0.0512(14) 0.0515(13) 0.0315(10) -0.0088(9) -0.0041(9) 0.0123(10)
C8 0.0659(16) 0.0692(15) 0.0359(11) -0.0112(10) -0.0147(11) 0.0202(13)
C9 0.0662(17) 0.0646(15) 0.0316(10) -0.0127(10) -0.0099(11) 0.0071(13)
C10 0.0659(16) 0.0527(13) 0.0352(11) -0.0203(10) -0.0023(11) 0.0065(12)
C11 0.0468(13) 0.0465(12) 0.0368(10) -0.0090(9) -0.0003(10) 0.0075(10)
C12 0.0315(10) 0.0264(9) 0.0301(9) 0.0018(7) 0.0031(8) 0.0049(7)
C13 0.0373(11) 0.0345(10) 0.0397(10) 0.0043(8) 0.0014(9) -0.0029(8)
C14 0.0507(13) 0.0328(10) 0.0496(12) 0.0045(9) 0.0100(11) -0.0037(9)
C15 0.0622(15) 0.0369(11) 0.0447(12) 0.0144(9) 0.0152(11) 0.0080(10)
C16 0.0551(14) 0.0571(14) 0.0416(11) 0.0165(10) -0.0078(11) 0.0130(12)
C17 0.0392(12) 0.0425(11) 0.0391(10) 0.0060(9) -0.0025(9) 0.0001(9)
C18 0.0275(9) 0.0265(9) 0.0290(9) 0.0032(7) -0.0002(8) 0.0017(7)
N19 0.0383(10) 0.0453(10) 0.0353(8) 0.0065(7) 0.0073(8) 0.0033(8)
C20 0.0257(9) 0.0261(8) 0.0215(7) 0.0008(7) 0.0001(7) 0.0010(7)
N21 0.0276(8) 0.0281(7) 0.0244(7) 0.0030(6) 0.0008(6) -0.0021(6)
C22 0.0309(10) 0.0264(8) 0.0277(8) 0.0014(7) -0.0022(8) -0.0053(7)
C23 0.0336(11) 0.0380(10) 0.0327(10) 0.0053(8) -0.0023(9) 0.0063(8)
C24 0.0272(9) 0.0293(8) 0.0285(8) 0.0036(7) 0.0010(8) 0.0029(7)
C25 0.0341(11) 0.0330(9) 0.0246(8) 0.0017(7) -0.0036(8) -0.0086(8)
C26 0.0405(12) 0.0422(11) 0.0273(9) 0.0036(8) 0.0019(8) -0.0038(9)
C27 0.0525(14) 0.0600(14) 0.0322(10) 0.0019(10) 0.0069(10) -0.0074(11)
C28 0.0626(16) 0.0627(14) 0.0283(10) 0.0090(10) 0.0057(10) -0.0154(13)
C29 0.0601(15) 0.0521(13) 0.0319(10) 0.0143(9) -0.0085(11) -0.0127(11)
C30 0.0428(12) 0.0416(11) 0.0334(10) 0.0074(8) -0.0046(9) -0.0030(9)
C31 0.0307(10) 0.0256(9) 0.0328(9) 0.0030(7) 0.0002(8) 0.0047(7)
C32 0.0482(13) 0.0323(10) 0.0461(11) 0.0011(9) 0.0098(10) -0.0056(9)
C33 0.0602(15) 0.0345(11) 0.0608(14) -0.0062(10) -0.0001(13) -0.0086(10)
C34 0.0641(16) 0.0375(11) 0.0483(13) -0.0138(9) -0.0074(12) 0.0117(11)
C35 0.0502(13) 0.0434(11) 0.0349(10) -0.0027(9) 0.0020(10) 0.0132(10)
C36 0.0360(11) 0.0344(10) 0.0327(9) 0.0021(8) 0.0027(9) 0.0069(8)
C37 0.0299(10) 0.0253(9) 0.0263(8) -0.0023(7) 0.0043(8) 0.0016(7)
N38 0.0398(10) 0.0454(10) 0.0333(8) -0.0061(7) -0.0044(8) 0.0049(8)

loop_
_atom_type_symbol
_atom_type_description
_atom_type_scat_dispersion_real
_atom_type_scat_dispersion_imag
_atom_type_scat_source
C C 0.0033 0.0016 'International Tables Vol C Tables 4.2.6.8 and 6.1.1.4'
H H 0.0000 0.0000 'International Tables Vol C Tables 4.2.6.8 and 6.1.1.4'
N N 0.0061 0.0033 'International Tables Vol C Tables 4.2.6.8 and 6.1.1.4'

loop_
_geom_angle_atom_site_label_1
_geom_angle_atom_site_label_2
_geom_angle_atom_site_label_3
_geom_angle
C2 N1 C5 108.41(14)
N1 C2 C6 120.96(16)
N1 C2 C3 115.77(15)
C6 C2 C3 123.27(15)
C2 C3 C4 103.64(14)
C2 C3 H3A 111.0
C4 C3 H3A 111.0
C2 C3 H3B 111.0
C4 C3 H3B 111.0
H3A C3 H3B 109.0
C12 C4 C3 113.15(14)
C12 C4 C5 113.83(14)
C3 C4 C5 101.26(13)
C12 C4 H4 109.4
C3 C4 H4 109.4
C5 C4 H4 109.4
N1 C5 C18 109.11(14)
N1 C5 C4 107.69(13)
C18 C5 C4 113.47(13)
N1 C5 C20 107.64(13)
C18 C5 C20 106.68(13)
C4 C5 C20 112.09(13)
C11 C6 C7 118.54(17)
C11 C6 C2 121.06(17)
C7 C6 C2 120.39(16)
C8 C7 C6 120.37(19)
C8 C7 H7 119.8
C6 C7 H7 119.8
C7 C8 C9 120.6(2)
C7 C8 H8 119.7
C9 C8 H8 119.7
C10 C9 C8 119.7(2)
C10 C9 H9 120.1
C8 C9 H9 120.1
C9 C10 C11 120.3(2)
C9 C10 H10 119.8
C11 C10 H10 119.8
C10 C11 C6 120.5(2)
C10 C11 H11 119.8
C6 C11 H11 119.8
C17 C12 C13 118.62(17)
C17 C12 C4 120.20(17)
C13 C12 C4 121.18(16)
C14 C13 C12 120.53(19)
C14 C13 H13 119.7
C12 C13 H13 119.7
C15 C14 C13 120.2(2)
C15 C14 H14 119.9
C13 C14 H14 119.9
C14 C15 C16 119.87(19)
C14 C15 H15 120.1
C16 C15 H15 120.1
C15 C16 C17 120.1(2)
C15 C16 H16 119.9
C17 C16 H16 119.9
C12 C17 C16 120.6(2)
C12 C17 H17 119.7
C16 C17 H17 119.7
N19 C18 C5 177.50(19)
N21 C20 C37 108.92(14)
N21 C20 C24 108.19(13)
C37 C20 C24 113.12(13)
N21 C20 C5 106.88(13)
C37 C20 C5 106.62(13)
C24 C20 C5 112.88(14)
C22 N21 C20 108.63(14)
N21 C22 C25 120.33(17)
N21 C22 C23 116.03(15)
C25 C22 C23 123.61(16)
C22 C23 C24 103.79(14)
C22 C23 H23A 111.0
C24 C23 H23A 111.0
C22 C23 H23B 111.0
C24 C23 H23B 111.0
H23A C23 H23B 109.0
C31 C24 C23 115.51(15)
C31 C24 C20 112.63(14)
C23 C24 C20 101.48(13)
C31 C24 H24 109.0
C23 C24 H24 109.0
C20 C24 H24 109.0
C26 C25 C30 119.21(17)
C26 C25 C22 119.67(16)
C30 C25 C22 121.12(18)
C27 C26 C25 119.97(19)
C27 C26 H26 120.0
C25 C26 H26 120.0
C28 C27 C26 120.4(2)
C28 C27 H27 119.8
C26 C27 H27 119.8
C29 C28 C27 119.87(19)
C29 C28 H28 120.1
C27 C28 H28 120.1
C28 C29 C30 120.6(2)
C28 C29 H29 119.7
C30 C29 H29 119.7
C29 C30 C25 119.9(2)
C29 C30 H30 120.0
C25 C30 H30 120.0
C36 C31 C32 118.61(18)
C36 C31 C24 119.38(17)
C32 C31 C24 121.87(17)
C33 C32 C31 120.3(2)
C33 C32 H32 119.8
C31 C32 H32 119.8
C34 C33 C32 120.5(2)
C34 C33 H33 119.7
C32 C33 H33 119.7
C33 C34 C35 119.7(2)
C33 C34 H34 120.2
C35 C34 H34 120.2
C34 C35 C36 119.8(2)
C34 C35 H35 120.1
C36 C35 H35 120.1
C31 C36 C35 120.98(19)
C31 C36 H36 119.5
C35 C36 H36 119.5
N38 C37 C20 177.99(19)

loop_
_geom_bond_atom_site_label_1
_geom_bond_atom_site_label_2
_geom_bond_distance
N1 C2 1.288(2)
N1 C5 1.470(2)
C2 C6 1.473(2)
C2 C3 1.500(3)
C3 C4 1.540(2)
C3 H3A 0.9900
C3 H3B 0.9900
C4 C12 1.508(2)
C4 C5 1.572(2)
C4 H4 1.0000
C5 C18 1.481(2)
C5 C20 1.585(2)
C6 C11 1.390(3)
C6 C7 1.394(3)
C7 C8 1.378(3)
C7 H7 0.9500
C8 C9 1.382(3)
C8 H8 0.9500
C9 C10 1.369(3)
C9 H9 0.9500
C10 C11 1.389(3)
C10 H10 0.9500
C11 H11 0.9500
C12 C17 1.380(3)
C12 C13 1.392(3)
C13 C14 1.384(3)
C13 H13 0.9500
C14 C15 1.373(3)
C14 H14 0.9500
C15 C16 1.375(3)
C15 H15 0.9500
C16 C17 1.390(3)
C16 H16 0.9500
C17 H17 0.9500
C18 N19 1.143(2)
C20 N21 1.464(2)
C20 C37 1.478(2)
C20 C24 1.571(2)
N21 C22 1.281(2)
C22 C25 1.481(2)
C22 C23 1.502(3)
C23 C24 1.542(2)
C23 H23A 0.9900
C23 H23B 0.9900
C24 C31 1.514(2)
C24 H24 1.0000
C25 C26 1.391(3)
C25 C30 1.394(3)
C26 C27 1.384(3)
C26 H26 0.9500
C27 C28 1.379(3)
C27 H27 0.9500
C28 C29 1.372(3)
C28 H28 0.9500
C29 C30 1.385(3)
C29 H29 0.9500
C30 H30 0.9500
C31 C36 1.385(2)
C31 C32 1.389(3)
C32 C33 1.384(3)
C32 H32 0.9500
C33 C34 1.378(3)
C33 H33 0.9500
C34 C35 1.379(3)
C34 H34 0.9500
C35 C36 1.386(3)
C35 H35 0.9500
C36 H36 0.9500
C37 N38 1.143(2)

loop_
_geom_torsion_atom_site_label_1
_geom_torsion_atom_site_label_2
_geom_torsion_atom_site_label_3
_geom_torsion_atom_site_label_4
_geom_torsion
C5 N1 C2 C6 -176.90(15)
C5 N1 C2 C3 2.45(19)
N1 C2 C3 C4 9.3(2)
C6 C2 C3 C4 -171.34(15)
C2 C3 C4 C12 106.68(16)
C2 C3 C4 C5 -15.53(16)
C2 N1 C5 C18 -136.75(15)
C2 N1 C5 C4 -13.18(17)
C2 N1 C5 C20 107.85(15)
C12 C4 C5 N1 -103.97(16)
C3 C4 C5 N1 17.77(16)
C12 C4 C5 C18 16.9(2)
C3 C4 C5 C18 138.64(15)
C12 C4 C5 C20 137.82(15)
C3 C4 C5 C20 -100.43(15)
N1 C2 C6 C11 -166.40(18)
C3 C2 C6 C11 14.3(3)
N1 C2 C6 C7 12.8(3)
C3 C2 C6 C7 -166.52(18)
C11 C6 C7 C8 0.7(3)
C2 C6 C7 C8 -178.5(2)
C6 C7 C8 C9 0.3(4)
C7 C8 C9 C10 -0.4(4)
C8 C9 C10 C11 -0.4(4)
C9 C10 C11 C6 1.4(3)
C7 C6 C11 C10 -1.5(3)
C2 C6 C11 C10 177.68(19)
C3 C4 C12 C17 130.81(18)
C5 C4 C12 C17 -114.29(19)
C3 C4 C12 C13 -49.6(2)
C5 C4 C12 C13 65.3(2)
C17 C12 C13 C14 -0.2(3)
C4 C12 C13 C14 -179.81(18)
C12 C13 C14 C15 0.0(3)
C13 C14 C15 C16 0.2(3)
C14 C15 C16 C17 -0.2(3)
C13 C12 C17 C16 0.2(3)
C4 C12 C17 C16 179.80(18)
C15 C16 C17 C12 0.0(3)
N1 C5 C20 N21 -64.59(16)
C18 C5 C20 N21 178.42(14)
C4 C5 C20 N21 53.65(17)
N1 C5 C20 C37 179.03(13)
C18 C5 C20 C37 62.04(16)
C4 C5 C20 C37 -62.73(17)
N1 C5 C20 C24 54.23(17)
C18 C5 C20 C24 -62.76(17)
C4 C5 C20 C24 172.47(12)
C37 C20 N21 C22 -135.24(15)
C24 C20 N21 C22 -11.91(18)
C5 C20 N21 C22 109.93(15)
C20 N21 C22 C25 -173.46(15)
C20 N21 C22 C23 4.7(2)
N21 C22 C23 C24 4.5(2)
C25 C22 C23 C24 -177.44(15)
C22 C23 C24 C31 111.54(17)
C22 C23 C24 C20 -10.59(18)
N21 C20 C24 C31 -110.35(15)
C37 C20 C24 C31 10.4(2)
C5 C20 C24 C31 131.59(15)
N21 C20 C24 C23 13.76(17)
C37 C20 C24 C23 134.52(15)
C5 C20 C24 C23 -104.30(15)
N21 C22 C25 C26 13.5(3)
C23 C22 C25 C26 -164.53(18)
N21 C22 C25 C30 -167.41(17)
C23 C22 C25 C30 14.6(3)
C30 C25 C26 C27 1.0(3)
C22 C25 C26 C27 -179.86(18)
C25 C26 C27 C28 0.1(3)
C26 C27 C28 C29 -0.5(3)
C27 C28 C29 C30 -0.2(3)
C28 C29 C30 C25 1.3(3)
C26 C25 C30 C29 -1.7(3)
C22 C25 C30 C29 179.17(18)
C23 C24 C31 C36 142.22(17)
C20 C24 C31 C36 -101.81(19)
C23 C24 C31 C32 -42.1(2)
C20 C24 C31 C32 73.9(2)
C36 C31 C32 C33 0.1(3)
C24 C31 C32 C33 -175.65(19)
C31 C32 C33 C34 0.3(3)
C32 C33 C34 C35 -0.6(4)
C33 C34 C35 C36 0.5(3)
C32 C31 C36 C35 -0.1(3)
C24 C31 C36 C35 175.70(17)
C34 C35 C36 C31 -0.2(3)
